data_7245525
loop_
_publ_author_name
'Han, Zhao'
'Jin, Jiaping'
'Woldegiorgis, Alemayehu Gashaw'
'Lin, Xufeng'

_publ_section_title
;
 Organocatalytic diastereo- and enantioselective conjugate addition of
 pyrazol-3-ones to 3-trifluoroethylidene oxindoles with a newly developed
 squaramide catalyst
;
_journal_issue 41
_journal_name_full 'RSC Advances'
_journal_page_first 27012
_journal_page_last 27021
_journal_paper_doi 10.1039/D2RA05088A
_journal_volume 12
_journal_year 2022
_chemical_absolute_configuration ad
_chemical_formula_moiety 'C26 H20 F3 N3 O2'
_chemical_formula_sum 'C26 H20 F3 N3 O2'
_chemical_formula_weight 463.45
_space_group_crystal_system monoclinic
_space_group_IT_number 4
_space_group_name_Hall 'P 2yb'
_space_group_name_H-M_alt 'P 1 21 1'
_atom_sites_solution_hydrogens geom
_atom_sites_solution_primary dual
_audit_creation_date 2022-04-26
_audit_creation_method
;
Olex2 1.2
(compiled 2018.05.29 svn.r3508 for OlexSys, GUI svn.r5506)
;
_audit_update_record
;
2022-04-26 deposited with the CCDC.	2022-09-12 downloaded from the CCDC.
;
_cell_angle_alpha 90
_cell_angle_beta 101.879(2)
_cell_angle_gamma 90
_cell_formula_units_Z 2
_cell_length_a 11.5944(5)
_cell_length_b 7.9944(4)
_cell_length_c 11.8474(5)
_cell_measurement_reflns_used 9582
_cell_measurement_temperature 170(2)
_cell_measurement_theta_max 68.34
_cell_measurement_theta_min 3.81
_cell_volume 1074.62(8)
_computing_cell_refinement 'SAINT V8.40B (Bruker Nano, Inc., 2019)'
_computing_data_collection 'Bruker Instrument Service vV6.2.14'
_computing_data_reduction 'SAINT V8.40B (Bruker Nano, Inc., 2019)'
_computing_molecular_graphics 'Olex2 (Dolomanov et al., 2009)'
_computing_publication_material 'Olex2 (Dolomanov et al., 2009)'
_computing_structure_refinement 'ShelXL (Sheldrick, 2015)'
_computing_structure_solution 'ShelXT (Sheldrick, 2015)'
_diffrn_ambient_temperature 170.0
_diffrn_measured_fraction_theta_full 1.000
_diffrn_measured_fraction_theta_max 1.000
_diffrn_measurement_device_type 'zju Bruker D8 Venture'
_diffrn_measurement_method '\f and \w scans'
_diffrn_radiation_type CuK\a
_diffrn_radiation_wavelength 1.54178
_diffrn_reflns_av_R_equivalents 0.0478
_diffrn_reflns_av_unetI/netI 0.0322
_diffrn_reflns_Laue_measured_fraction_full 1.000
_diffrn_reflns_Laue_measured_fraction_max 1.000
_diffrn_reflns_limit_h_max 13
_diffrn_reflns_limit_h_min -13
_diffrn_reflns_limit_k_max 9
_diffrn_reflns_limit_k_min -9
_diffrn_reflns_limit_l_max 14
_diffrn_reflns_limit_l_min -14
_diffrn_reflns_number 17714
_diffrn_reflns_point_group_measured_fraction_full 0.999
_diffrn_reflns_point_group_measured_fraction_max 0.997
_diffrn_reflns_theta_full 67.679
_diffrn_reflns_theta_max 68.525
_diffrn_reflns_theta_min 3.813
_diffrn_standards_number 0
_exptl_absorpt_coefficient_mu 0.925
_exptl_absorpt_correction_T_max 0.7531
_exptl_absorpt_correction_T_min 0.6609
_exptl_absorpt_correction_type multi-scan
_exptl_absorpt_process_details
;
SADABS-2016/2 (Bruker,2016/2) was used for absorption correction.
wR2(int) was 0.1606 before and 0.0985 after correction.
The Ratio of minimum to maximum transmission is 0.8776.
The \l/2 correction factor is Not present.
;
_exptl_crystal_colour colourless
_exptl_crystal_colour_primary colourless
_exptl_crystal_density_diffrn 1.432
_exptl_crystal_description block
_exptl_crystal_F_000 480
_exptl_crystal_size_max 0.32
_exptl_crystal_size_mid 0.04
_exptl_crystal_size_min 0.03
_refine_diff_density_max 0.171
_refine_diff_density_min -0.224
_refine_diff_density_rms 0.044
_refine_ls_abs_structure_details
;
 Flack x determined using 1613 quotients [(I+)-(I-)]/[(I+)+(I-)]
 (Parsons, Flack and Wagner, Acta Cryst. B69 (2013) 249-259).
;
_refine_ls_abs_structure_Flack 0.08(6)
_refine_ls_extinction_method none
_refine_ls_goodness_of_fit_ref 1.067
_refine_ls_hydrogen_treatment constr
_refine_ls_matrix_type full
_refine_ls_number_parameters 309
_refine_ls_number_reflns 3929
_refine_ls_number_restraints 1
_refine_ls_restrained_S_all 1.066
_refine_ls_R_factor_all 0.0333
_refine_ls_R_factor_gt 0.0307
_refine_ls_shift/su_max 0.002
_refine_ls_shift/su_mean 0.000
_refine_ls_structure_factor_coef Fsqd
_refine_ls_weighting_details 'w=1/[\s^2^(Fo^2^)+(0.0382P)^2^+0.1045P] where P=(Fo^2^+2Fc^2^)/3'
_refine_ls_weighting_scheme calc
_refine_ls_wR_factor_gt 0.0714
_refine_ls_wR_factor_ref 0.0734
_reflns_Friedel_coverage 0.852
_reflns_Friedel_fraction_full 0.997
_reflns_Friedel_fraction_max 0.993
_reflns_number_gt 3728
_reflns_number_total 3929
_reflns_threshold_expression 'I > 2\s(I)'
_cod_data_source_file d2ra05088a2.cif
_cod_data_source_block cu_220425_hz_1_0m
_cod_database_code 7245525
_shelx_shelxl_version_number 2018/3
_shelx_space_group_comment
;
The symmetry employed for this shelxl refinement is uniquely defined
by the following loop, which should always be used as a source of
symmetry information in preference to the above space-group names.
They are only intended as comments.
;
_shelx_estimated_absorpt_t_max 0.973
_shelx_estimated_absorpt_t_min 0.756
_olex2_refinement_description
;
1. Fixed Uiso
 At 1.2 times of:
  All C(H) groups, All N(H) groups
 At 1.5 times of:
  All C(H,H,H) groups, All O(H) groups
2.a Ternary CH refined with riding coordinates:
 C7(H7), C9(H9)
2.b Aromatic/amide H refined with riding coordinates:
 N1(H1), C1(H1A), C2(H2A), C3(H3), C4(H4), C15(H15), C16(H16), C18(H18),
 C19(H19), C22(H22), C23(H23), C24(H24), C25(H25), C26(H26)
2.c Idealised Me refined as rotating group:
 C20(H20A,H20B,H20C)
2.d Idealised tetrahedral OH refined as rotating group:
 O2(H2)
;
_olex2_submission_special_instructions 'No special instructions were received'

loop_
_space_group_symop_operation_xyz
'x, y, z'
'-x, y+1/2, -z'

loop_
_atom_site_label
_atom_site_type_symbol
_atom_site_fract_x
_atom_site_fract_y
_atom_site_fract_z
_atom_site_U_iso_or_equiv
_atom_site_adp_type
_atom_site_occupancy
_atom_site_site_symmetry_order
_atom_site_calc_flag
_atom_site_refinement_flags_posn
_atom_site_refinement_flags_adp
_atom_site_refinement_flags_occupancy
_atom_site_disorder_assembly
_atom_site_disorder_group
F1 F 0.72202(13) 0.17022(18) 0.76616(12) 0.0355(3) Uani 1 1 d . . . . .
F2 F 0.79705(12) 0.3585(2) 0.88862(13) 0.0405(4) Uani 1 1 d . . . . .
F3 F 0.63095(14) 0.2468(2) 0.89763(12) 0.0383(4) Uani 1 1 d . . . . .
O1 O 0.52860(16) 0.5657(3) 0.95920(15) 0.0367(4) Uani 1 1 d . . . . .
O2 O 0.38324(13) 0.3867(2) 0.82593(13) 0.0293(4) Uani 1 1 d . . . . .
H2 H 0.435757 0.444335 0.867899 0.044 Uiso 1 1 calc GR . . . .
N1 N 0.69704(18) 0.7198(3) 0.98834(17) 0.0329(5) Uani 1 1 d . . . . .
H1 H 0.697709 0.748571 1.060161 0.039 Uiso 1 1 calc R . . . .
N2 N 0.36195(16) 0.3102(2) 0.53130(15) 0.0231(4) Uani 1 1 d . . . . .
N3 N 0.32091(15) 0.3258(2) 0.63208(15) 0.0233(4) Uani 1 1 d . . . . .
C1 C 0.8269(2) 0.7338(3) 0.7399(2) 0.0326(6) Uani 1 1 d . . . . .
H1A H 0.806806 0.692783 0.663105 0.039 Uiso 1 1 calc R . . . .
C2 C 0.9300(2) 0.8250(4) 0.7774(2) 0.0398(6) Uani 1 1 d . . . . .
H2A H 0.981700 0.844061 0.726018 0.048 Uiso 1 1 calc R . . . .
C3 C 0.9582(2) 0.8883(4) 0.8884(2) 0.0442(7) Uani 1 1 d . . . . .
H3 H 1.028800 0.950682 0.911859 0.053 Uiso 1 1 calc R . . . .
C4 C 0.8850(2) 0.8622(4) 0.9661(2) 0.0418(6) Uani 1 1 d . . . . .
H4 H 0.903158 0.907007 1.041976 0.050 Uiso 1 1 calc R . . . .
C5 C 0.7843(2) 0.7678(3) 0.9276(2) 0.0299(5) Uani 1 1 d . . . . .
C6 C 0.7548(2) 0.7043(3) 0.81649(19) 0.0258(5) Uani 1 1 d . . . . .
C7 C 0.6386(2) 0.6122(3) 0.80241(19) 0.0242(5) Uani 1 1 d . . . . .
H7 H 0.578680 0.683763 0.751649 0.029 Uiso 1 1 calc R . . . .
C8 C 0.6128(2) 0.6252(3) 0.9240(2) 0.0285(5) Uani 1 1 d . . . . .
C9 C 0.63281(18) 0.4380(3) 0.74311(18) 0.0226(5) Uani 1 1 d . . . . .
H9 H 0.680120 0.449690 0.681859 0.027 Uiso 1 1 calc R . . . .
C10 C 0.6948(2) 0.3034(3) 0.82403(19) 0.0260(5) Uani 1 1 d . . . . .
C11 C 0.51166(18) 0.3839(3) 0.68063(18) 0.0212(4) Uani 1 1 d . . . . .
C12 C 0.47591(18) 0.3468(3) 0.56120(18) 0.0210(4) Uani 1 1 d . . . . .
C13 C 0.40864(19) 0.3693(3) 0.72209(18) 0.0226(4) Uani 1 1 d . . . . .
C14 C 0.54552(18) 0.3492(3) 0.46962(17) 0.0222(5) Uani 1 1 d . . . . .
C15 C 0.5041(2) 0.4385(3) 0.36818(19) 0.0241(5) Uani 1 1 d . . . . .
H15 H 0.432887 0.500362 0.360125 0.029 Uiso 1 1 calc R . . . .
C16 C 0.5649(2) 0.4387(3) 0.27898(19) 0.0263(5) Uani 1 1 d . . . . .
H16 H 0.534490 0.499953 0.210623 0.032 Uiso 1 1 calc R . . . .
C17 C 0.66992(19) 0.3502(3) 0.28814(18) 0.0259(5) Uani 1 1 d . . . . .
C18 C 0.7114(2) 0.2610(3) 0.3890(2) 0.0279(5) Uani 1 1 d . . . . .
H18 H 0.782537 0.199124 0.396639 0.033 Uiso 1 1 calc R . . . .
C19 C 0.6510(2) 0.2605(3) 0.47900(19) 0.0249(5) Uani 1 1 d . . . . .
H19 H 0.681619 0.199376 0.547363 0.030 Uiso 1 1 calc R . . . .
C20 C 0.7360(2) 0.3525(4) 0.1909(2) 0.0394(6) Uani 1 1 d . . . . .
H20A H 0.679578 0.352305 0.116870 0.059 Uiso 1 1 calc GR . . . .
H20B H 0.786373 0.253224 0.195968 0.059 Uiso 1 1 calc GR . . . .
H20C H 0.784823 0.453388 0.196680 0.059 Uiso 1 1 calc GR . . . .
C21 C 0.20199(19) 0.2841(3) 0.63352(18) 0.0241(5) Uani 1 1 d . . . . .
C22 C 0.1390(2) 0.3746(3) 0.7014(2) 0.0298(5) Uani 1 1 d . . . . .
H22 H 0.174908 0.465486 0.747181 0.036 Uiso 1 1 calc R . . . .
C23 C 0.0229(2) 0.3300(4) 0.7012(2) 0.0370(6) Uani 1 1 d . . . . .
H23 H -0.020557 0.389988 0.747775 0.044 Uiso 1 1 calc R . . . .
C24 C -0.0294(2) 0.1990(4) 0.6335(2) 0.0409(7) Uani 1 1 d . . . . .
H24 H -0.108862 0.169616 0.633229 0.049 Uiso 1 1 calc R . . . .
C25 C 0.0336(2) 0.1104(4) 0.5659(2) 0.0370(6) Uani 1 1 d . . . . .
H25 H -0.002825 0.020605 0.519371 0.044 Uiso 1 1 calc R . . . .
C26 C 0.1498(2) 0.1523(3) 0.56593(19) 0.0284(5) Uani 1 1 d . . . . .
H26 H 0.193222 0.091122 0.519926 0.034 Uiso 1 1 calc R . . . .

loop_
_atom_site_aniso_label
_atom_site_aniso_U_11
_atom_site_aniso_U_22
_atom_site_aniso_U_33
_atom_site_aniso_U_23
_atom_site_aniso_U_13
_atom_site_aniso_U_12
F1 0.0405(8) 0.0306(7) 0.0339(7) -0.0042(6) 0.0037(6) 0.0095(6)
F2 0.0314(7) 0.0396(9) 0.0419(8) -0.0005(7) -0.0122(6) -0.0005(7)
F3 0.0398(8) 0.0460(9) 0.0308(7) 0.0140(7) 0.0110(6) 0.0057(7)
O1 0.0333(9) 0.0491(11) 0.0321(9) -0.0113(8) 0.0170(8) -0.0087(8)
O2 0.0259(8) 0.0437(10) 0.0197(7) -0.0005(7) 0.0081(6) -0.0048(7)
N1 0.0345(11) 0.0417(12) 0.0243(9) -0.0112(9) 0.0103(9) -0.0069(9)
N2 0.0225(9) 0.0288(10) 0.0185(8) 0.0012(7) 0.0055(7) -0.0004(8)
N3 0.0199(9) 0.0291(10) 0.0214(9) 0.0014(8) 0.0053(7) -0.0009(8)
C1 0.0369(14) 0.0379(14) 0.0239(11) -0.0003(11) 0.0084(10) -0.0066(11)
C2 0.0373(14) 0.0486(16) 0.0357(13) 0.0024(12) 0.0126(11) -0.0118(12)
C3 0.0359(14) 0.0553(18) 0.0405(14) -0.0026(14) 0.0055(12) -0.0196(13)
C4 0.0431(15) 0.0515(17) 0.0295(12) -0.0073(12) 0.0044(11) -0.0152(13)
C5 0.0323(13) 0.0332(13) 0.0245(11) -0.0011(10) 0.0068(10) -0.0024(10)
C6 0.0274(12) 0.0251(11) 0.0239(11) 0.0001(9) 0.0031(9) -0.0001(9)
C7 0.0253(12) 0.0271(12) 0.0207(10) -0.0001(9) 0.0057(9) 0.0007(9)
C8 0.0299(12) 0.0311(13) 0.0259(11) -0.0042(10) 0.0086(10) 0.0014(10)
C9 0.0204(11) 0.0289(11) 0.0190(10) -0.0014(9) 0.0051(8) 0.0013(9)
C10 0.0243(11) 0.0300(12) 0.0228(10) -0.0027(9) 0.0027(9) 0.0006(9)
C11 0.0203(10) 0.0247(11) 0.0191(10) 0.0009(9) 0.0052(8) 0.0010(9)
C12 0.0215(10) 0.0210(10) 0.0203(10) 0.0015(9) 0.0036(8) 0.0013(9)
C13 0.0241(11) 0.0254(11) 0.0186(9) 0.0025(9) 0.0053(8) 0.0001(9)
C14 0.0233(11) 0.0238(11) 0.0198(10) -0.0033(9) 0.0054(8) -0.0023(9)
C15 0.0248(12) 0.0249(11) 0.0221(11) -0.0021(9) 0.0036(9) 0.0015(9)
C16 0.0319(13) 0.0278(12) 0.0185(10) 0.0028(9) 0.0038(9) -0.0019(10)
C17 0.0264(11) 0.0305(13) 0.0221(10) -0.0019(9) 0.0080(9) -0.0046(10)
C18 0.0237(11) 0.0333(13) 0.0279(11) -0.0008(10) 0.0080(9) 0.0013(10)
C19 0.0245(11) 0.0297(12) 0.0204(10) 0.0015(9) 0.0046(9) 0.0003(9)
C20 0.0377(14) 0.0560(18) 0.0289(12) 0.0055(12) 0.0169(11) 0.0020(13)
C21 0.0194(10) 0.0317(12) 0.0214(10) 0.0069(9) 0.0043(9) 0.0008(9)
C22 0.0261(12) 0.0353(13) 0.0287(11) 0.0020(11) 0.0074(9) 0.0026(10)
C23 0.0250(12) 0.0545(17) 0.0328(12) 0.0028(12) 0.0090(10) 0.0058(12)
C24 0.0220(12) 0.0645(19) 0.0356(13) 0.0089(14) 0.0046(11) -0.0060(12)
C25 0.0294(13) 0.0477(16) 0.0321(13) 0.0015(12) 0.0019(11) -0.0113(11)
C26 0.0276(12) 0.0351(13) 0.0226(10) 0.0034(10) 0.0056(9) -0.0018(10)

loop_
_atom_type_symbol
_atom_type_description
_atom_type_scat_dispersion_real
_atom_type_scat_dispersion_imag
_atom_type_scat_source
C C 0.0181 0.0091 'International Tables Vol C Tables 4.2.6.8 and 6.1.1.4'
H H 0.0000 0.0000 'International Tables Vol C Tables 4.2.6.8 and 6.1.1.4'
F F 0.0727 0.0534 'International Tables Vol C Tables 4.2.6.8 and 6.1.1.4'
N N 0.0311 0.0180 'International Tables Vol C Tables 4.2.6.8 and 6.1.1.4'
O O 0.0492 0.0322 'International Tables Vol C Tables 4.2.6.8 and 6.1.1.4'

loop_
_geom_angle_atom_site_label_1
_geom_angle_atom_site_label_2
_geom_angle_atom_site_label_3
_geom_angle
_geom_angle_site_symmetry_1
_geom_angle_site_symmetry_3
_geom_angle_publ_flag
C13 O2 H2 109.5 . . ?
C5 N1 H1 123.9 . . ?
C8 N1 H1 123.9 . . ?
C8 N1 C5 112.2(2) . . ?
C12 N2 N3 104.52(17) . . ?
N2 N3 C21 119.82(17) . . ?
C13 N3 N2 111.52(17) . . ?
C13 N3 C21 128.43(18) . . ?
C2 C1 H1A 120.7 . . ?
C6 C1 H1A 120.7 . . ?
C6 C1 C2 118.6(2) . . ?
C1 C2 H2A 119.6 . . ?
C3 C2 C1 120.9(2) . . ?
C3 C2 H2A 119.6 . . ?
C2 C3 H3 119.4 . . ?
C2 C3 C4 121.2(2) . . ?
C4 C3 H3 119.4 . . ?
C3 C4 H4 121.6 . . ?
C5 C4 C3 116.8(2) . . ?
C5 C4 H4 121.6 . . ?
C4 C5 N1 128.7(2) . . ?
C4 C5 C6 122.6(2) . . ?
C6 C5 N1 108.8(2) . . ?
C1 C6 C5 119.9(2) . . ?
C1 C6 C7 131.2(2) . . ?
C5 C6 C7 108.8(2) . . ?
C6 C7 H7 106.3 . . ?
C6 C7 C8 101.81(18) . . ?
C6 C7 C9 116.10(19) . . ?
C8 C7 H7 106.3 . . ?
C8 C7 C9 119.09(19) . . ?
C9 C7 H7 106.3 . . ?
O1 C8 N1 124.0(2) . . ?
O1 C8 C7 127.8(2) . . ?
N1 C8 C7 108.2(2) . . ?
C7 C9 H9 105.4 . . ?
C10 C9 C7 112.22(18) . . ?
C10 C9 H9 105.4 . . ?
C11 C9 C7 115.30(18) . . ?
C11 C9 H9 105.4 . . ?
C11 C9 C10 112.21(19) . . ?
F1 C10 F2 106.19(18) . . ?
F1 C10 C9 111.76(18) . . ?
F2 C10 C9 111.97(19) . . ?
F3 C10 F1 106.61(19) . . ?
F3 C10 F2 106.37(18) . . ?
F3 C10 C9 113.46(18) . . ?
C12 C11 C9 126.79(18) . . ?
C13 C11 C9 129.24(19) . . ?
C13 C11 C12 103.84(19) . . ?
N2 C12 C11 112.44(18) . . ?
N2 C12 C14 118.04(18) . . ?
C11 C12 C14 129.49(18) . . ?
O2 C13 N3 118.70(18) . . ?
O2 C13 C11 133.6(2) . . ?
N3 C13 C11 107.68(18) . . ?
C15 C14 C12 119.69(19) . . ?
C15 C14 C19 117.94(19) . . ?
C19 C14 C12 122.34(19) . . ?
C14 C15 H15 119.4 . . ?
C16 C15 C14 121.2(2) . . ?
C16 C15 H15 119.4 . . ?
C15 C16 H16 119.5 . . ?
C15 C16 C17 120.9(2) . . ?
C17 C16 H16 119.5 . . ?
C16 C17 C20 120.5(2) . . ?
C18 C17 C16 118.0(2) . . ?
C18 C17 C20 121.5(2) . . ?
C17 C18 H18 119.3 . . ?
C17 C18 C19 121.4(2) . . ?
C19 C18 H18 119.3 . . ?
C14 C19 H19 119.7 . . ?
C18 C19 C14 120.5(2) . . ?
C18 C19 H19 119.7 . . ?
C17 C20 H20A 109.5 . . ?
C17 C20 H20B 109.5 . . ?
C17 C20 H20C 109.5 . . ?
H20A C20 H20B 109.5 . . ?
H20A C20 H20C 109.5 . . ?
H20B C20 H20C 109.5 . . ?
C22 C21 N3 120.6(2) . . ?
C26 C21 N3 118.7(2) . . ?
C26 C21 C22 120.7(2) . . ?
C21 C22 H22 120.4 . . ?
C23 C22 C21 119.1(2) . . ?
C23 C22 H22 120.4 . . ?
C22 C23 H23 119.9 . . ?
C24 C23 C22 120.2(2) . . ?
C24 C23 H23 119.9 . . ?
C23 C24 H24 119.9 . . ?
C23 C24 C25 120.2(2) . . ?
C25 C24 H24 119.9 . . ?
C24 C25 H25 119.9 . . ?
C24 C25 C26 120.3(3) . . ?
C26 C25 H25 119.9 . . ?
C21 C26 C25 119.5(2) . . ?
C21 C26 H26 120.3 . . ?
C25 C26 H26 120.3 . . ?

loop_
_geom_bond_atom_site_label_1
_geom_bond_atom_site_label_2
_geom_bond_distance
_geom_bond_site_symmetry_2
_geom_bond_publ_flag
F1 C10 1.339(3) . ?
F2 C10 1.345(3) . ?
F3 C10 1.334(3) . ?
O1 C8 1.233(3) . ?
O2 H2 0.8400 . ?
O2 C13 1.330(3) . ?
N1 H1 0.8800 . ?
N1 C5 1.410(3) . ?
N1 C8 1.341(3) . ?
N2 N3 1.379(2) . ?
N2 C12 1.328(3) . ?
N3 C13 1.359(3) . ?
N3 C21 1.422(3) . ?
C1 H1A 0.9500 . ?
C1 C2 1.393(4) . ?
C1 C6 1.374(3) . ?
C2 H2A 0.9500 . ?
C2 C3 1.384(4) . ?
C3 H3 0.9500 . ?
C3 C4 1.390(4) . ?
C4 H4 0.9500 . ?
C4 C5 1.386(4) . ?
C5 C6 1.387(3) . ?
C6 C7 1.514(3) . ?
C7 H7 1.0000 . ?
C7 C8 1.534(3) . ?
C7 C9 1.555(3) . ?
C9 H9 1.0000 . ?
C9 C10 1.520(3) . ?
C9 C11 1.510(3) . ?
C11 C12 1.421(3) . ?
C11 C13 1.387(3) . ?
C12 C14 1.480(3) . ?
C14 C15 1.395(3) . ?
C14 C19 1.398(3) . ?
C15 H15 0.9500 . ?
C15 C16 1.386(3) . ?
C16 H16 0.9500 . ?
C16 C17 1.393(3) . ?
C17 C18 1.389(3) . ?
C17 C20 1.509(3) . ?
C18 H18 0.9500 . ?
C18 C19 1.391(3) . ?
C19 H19 0.9500 . ?
C20 H20A 0.9800 . ?
C20 H20B 0.9800 . ?
C20 H20C 0.9800 . ?
C21 C22 1.395(3) . ?
C21 C26 1.384(3) . ?
C22 H22 0.9500 . ?
C22 C23 1.392(3) . ?
C23 H23 0.9500 . ?
C23 C24 1.381(4) . ?
C24 H24 0.9500 . ?
C24 C25 1.384(4) . ?
C25 H25 0.9500 . ?
C25 C26 1.389(3) . ?
C26 H26 0.9500 . ?

loop_
_geom_torsion_atom_site_label_1
_geom_torsion_atom_site_label_2
_geom_torsion_atom_site_label_3
_geom_torsion_atom_site_label_4
_geom_torsion
_geom_torsion_site_symmetry_1
_geom_torsion_site_symmetry_2
_geom_torsion_site_symmetry_3
_geom_torsion_site_symmetry_4
_geom_torsion_publ_flag
N1 C5 C6 C1 -179.8(2) . . . . ?
N1 C5 C6 C7 1.6(3) . . . . ?
N2 N3 C13 O2 -178.97(19) . . . . ?
N2 N3 C13 C11 0.2(3) . . . . ?
N2 N3 C21 C22 -144.5(2) . . . . ?
N2 N3 C21 C26 35.2(3) . . . . ?
N2 C12 C14 C15 49.6(3) . . . . ?
N2 C12 C14 C19 -128.4(2) . . . . ?
N3 N2 C12 C11 0.9(2) . . . . ?
N3 N2 C12 C14 -177.13(19) . . . . ?
N3 C21 C22 C23 -179.8(2) . . . . ?
N3 C21 C26 C25 -179.7(2) . . . . ?
C1 C2 C3 C4 0.3(5) . . . . ?
C1 C6 C7 C8 178.2(2) . . . . ?
C1 C6 C7 C9 47.2(4) . . . . ?
C2 C1 C6 C5 1.3(4) . . . . ?
C2 C1 C6 C7 179.5(3) . . . . ?
C2 C3 C4 C5 1.1(5) . . . . ?
C3 C4 C5 N1 178.6(3) . . . . ?
C3 C4 C5 C6 -1.4(4) . . . . ?
C4 C5 C6 C1 0.2(4) . . . . ?
C4 C5 C6 C7 -178.4(2) . . . . ?
C5 N1 C8 O1 178.6(2) . . . . ?
C5 N1 C8 C7 -3.5(3) . . . . ?
C5 C6 C7 C8 -3.4(3) . . . . ?
C5 C6 C7 C9 -134.4(2) . . . . ?
C6 C1 C2 C3 -1.5(4) . . . . ?
C6 C7 C8 O1 -178.0(2) . . . . ?
C6 C7 C8 N1 4.1(3) . . . . ?
C6 C7 C9 C10 77.0(2) . . . . ?
C6 C7 C9 C11 -152.81(19) . . . . ?
C7 C9 C10 F1 -160.54(18) . . . . ?
C7 C9 C10 F2 -41.5(2) . . . . ?
C7 C9 C10 F3 78.9(2) . . . . ?
C7 C9 C11 C12 119.6(2) . . . . ?
C7 C9 C11 C13 -55.7(3) . . . . ?
C8 N1 C5 C4 -178.8(3) . . . . ?
C8 N1 C5 C6 1.3(3) . . . . ?
C8 C7 C9 C10 -45.2(3) . . . . ?
C8 C7 C9 C11 85.0(2) . . . . ?
C9 C7 C8 O1 -48.9(4) . . . . ?
C9 C7 C8 N1 133.2(2) . . . . ?
C9 C11 C12 N2 -177.1(2) . . . . ?
C9 C11 C12 C14 0.7(4) . . . . ?
C9 C11 C13 O2 -4.6(4) . . . . ?
C9 C11 C13 N3 176.4(2) . . . . ?
C10 C9 C11 C12 -110.3(2) . . . . ?
C10 C9 C11 C13 74.5(3) . . . . ?
C11 C9 C10 F1 67.7(2) . . . . ?
C11 C9 C10 F2 -173.26(17) . . . . ?
C11 C9 C10 F3 -52.8(3) . . . . ?
C11 C12 C14 C15 -128.1(2) . . . . ?
C11 C12 C14 C19 53.9(3) . . . . ?
C12 N2 N3 C13 -0.7(2) . . . . ?
C12 N2 N3 C21 -175.69(19) . . . . ?
C12 C11 C13 O2 179.4(2) . . . . ?
C12 C11 C13 N3 0.4(2) . . . . ?
C12 C14 C15 C16 -177.7(2) . . . . ?
C12 C14 C19 C18 177.5(2) . . . . ?
C13 N3 C21 C22 41.4(3) . . . . ?
C13 N3 C21 C26 -138.8(2) . . . . ?
C13 C11 C12 N2 -0.8(2) . . . . ?
C13 C11 C12 C14 177.0(2) . . . . ?
C14 C15 C16 C17 -0.4(3) . . . . ?
C15 C14 C19 C18 -0.5(3) . . . . ?
C15 C16 C17 C18 0.4(3) . . . . ?
C15 C16 C17 C20 -179.5(2) . . . . ?
C16 C17 C18 C19 -0.5(4) . . . . ?
C17 C18 C19 C14 0.6(4) . . . . ?
C19 C14 C15 C16 0.4(3) . . . . ?
C20 C17 C18 C19 179.3(2) . . . . ?
C21 N3 C13 O2 -4.5(3) . . . . ?
C21 N3 C13 C11 174.7(2) . . . . ?
C21 C22 C23 C24 -0.7(4) . . . . ?
C22 C21 C26 C25 0.0(3) . . . . ?
C22 C23 C24 C25 0.4(4) . . . . ?
C23 C24 C25 C26 0.1(4) . . . . ?
C24 C25 C26 C21 -0.4(4) . . . . ?
C26 C21 C22 C23 0.5(3) . . . . ?
